data_1549865
loop_
_publ_author_name
'Kasun, Zachary A.'
'Sato, Hiroki'
'Nie, Jing'
'Mori, Yasuyuki'
'Bender, Jon A.'
'Roberts, Sean T.'
'Krische, Michael J.'

_publ_section_title
;
 Alternating oligo(<i>o</i>,<i>p</i>-phenylenes) <i>via</i> ruthenium
 catalyzed diol-diene benzannulation: orthogonality to cross-coupling
 enables <i>de novo</i> nanographene and PAH construction.
;
_journal_issue 40
_journal_name_full 'Chemical science'
_journal_page_first 7866
_journal_page_last 7873
_journal_paper_doi 10.1039/c8sc03236j
_journal_volume 9
_journal_year 2018
_chemical_formula_moiety 'C34 H18 S2, 1/3(C H2 Cl2)'
_chemical_formula_sum 'C34.33333 H18.66667 Cl0.66667 S2'
_chemical_formula_weight 518.91
_space_group_crystal_system monoclinic
_space_group_IT_number 14
_space_group_name_Hall '-P 2yn'
_space_group_name_H-M_alt 'P 1 21/n 1'
_symmetry_space_group_name_Hall '-P 2yn'
_symmetry_space_group_name_H-M 'P 1 21/n 1'
_atom_sites_solution_hydrogens geom
_audit_creation_method SHELXL-2014/7
_audit_update_record
;
2018-07-18 deposited with the CCDC.
2018-08-21 downloaded from the CCDC.
;
_cell_angle_alpha 90
_cell_angle_beta 91.730(11)
_cell_angle_gamma 90
_cell_formula_units_Z 12
_cell_length_a 9.2129(16)
_cell_length_b 21.272(4)
_cell_length_c 36.423(6)
_cell_measurement_reflns_used 1486
_cell_measurement_temperature 100(2)
_cell_measurement_theta_max 17.4
_cell_measurement_theta_min 2.21
_cell_volume 7135(2)
_computing_cell_refinement 'Apex II release 2010, Bruker AXS, Inc.'
_computing_data_collection 'Apex II release 2010, Bruker AXS, Inc.'
_computing_data_reduction 'Apex II release 2010, Bruker AXS, Inc.'
_computing_molecular_graphics 'XP SHELXTL/PC, Siemens Analytical'
_computing_publication_material 'XL SHELXTL/Plus, Siemens Analytical'
_computing_structure_refinement 'Shelxl-2014/7, Sheldrick, G. M. 2015'
_computing_structure_solution
;

SIR97 - Altomare A., Burla M.C., Camalli M., Cascarano G.L., Giacovazzo C., 
Guagliardi A., Moliterni A.G.G., Polidori G.,Spagna R.
;
_diffrn_ambient_temperature 100(2)
_diffrn_measured_fraction_theta_full 0.983
_diffrn_measured_fraction_theta_max 0.983
_diffrn_measurement_device_type 'Nonius Kappa CCD with Bruker ApexII detector'
_diffrn_measurement_method '\w and \f-scans'
_diffrn_radiation_type MoK\a
_diffrn_radiation_wavelength 0.71073
_diffrn_reflns_av_R_equivalents 0.1843
_diffrn_reflns_av_unetI/netI 0.1770
_diffrn_reflns_Laue_measured_fraction_full 0.983
_diffrn_reflns_Laue_measured_fraction_max 0.983
_diffrn_reflns_limit_h_max 9
_diffrn_reflns_limit_h_min -10
_diffrn_reflns_limit_k_max 23
_diffrn_reflns_limit_k_min -23
_diffrn_reflns_limit_l_max 39
_diffrn_reflns_limit_l_min -39
_diffrn_reflns_number 44139
_diffrn_reflns_point_group_measured_fraction_full 0.983
_diffrn_reflns_point_group_measured_fraction_max 0.983
_diffrn_reflns_theta_full 22.873
_diffrn_reflns_theta_max 22.873
_diffrn_reflns_theta_min 1.915
_diffrn_source 'fine-focus sealed tube'
_exptl_absorpt_coefficient_mu 0.323
_exptl_absorpt_correction_T_max 1.00
_exptl_absorpt_correction_T_min 0.749
_exptl_absorpt_correction_type multi-scan
_exptl_absorpt_process_details
;
SADABS. G. M. Sheldrick. Apex II release 2010, Bruker AXS, Inc.
;
_exptl_crystal_colour colorless
_exptl_crystal_density_diffrn 1.449
_exptl_crystal_description needle
_exptl_crystal_F_000 3216
_exptl_crystal_size_max 0.52
_exptl_crystal_size_mid 0.14
_exptl_crystal_size_min 0.12
_refine_diff_density_max 0.283
_refine_diff_density_min -0.345
_refine_diff_density_rms 0.073
_refine_ls_extinction_method none
_refine_ls_goodness_of_fit_ref 0.963
_refine_ls_hydrogen_treatment constr
_refine_ls_matrix_type full
_refine_ls_number_parameters 973
_refine_ls_number_reflns 9603
_refine_ls_number_restraints 0
_refine_ls_restrained_S_all 0.963
_refine_ls_R_factor_all 0.1662
_refine_ls_R_factor_gt 0.0724
_refine_ls_shift/su_max 0.000
_refine_ls_shift/su_mean 0.000
_refine_ls_structure_factor_coef Fsqd
_refine_ls_weighting_details 'w=1/[\s^2^(Fo^2^)+(0.0712P)^2^] where P=(Fo^2^+2Fc^2^)/3'
_refine_ls_weighting_scheme calc
_refine_ls_wR_factor_gt 0.1467
_refine_ls_wR_factor_ref 0.1829
_reflns_Friedel_coverage 0.000
_reflns_number_gt 4755
_reflns_number_total 9603
_reflns_threshold_expression 'I > 2\s(I)'
_cod_data_source_file c8sc03236j2.cif
_cod_data_source_block shelx_CCDC2
_cod_depositor_comments
;

2019-01-20
Z value and formula fixed to values more according to usual
chemical conventions.                 miguel

 Adding full bibliography for 1549863--1549865.cif.
;
_cod_original_formula_moiety '3 C34 H18 S2, C H2 Cl2'
_cod_original_formula_sum 'C103 H56 Cl2 S6'
_cod_original_formula_units_Z 4
_cod_original_formula_weight 1556.73
_cod_database_code 1549865
_shelx_shelxl_version_number 2014/7
_shelx_space_group_comment
;
The symmetry employed for this shelxl refinement is uniquely defined
by the following loop, which should always be used as a source of
symmetry information in preference to the above space-group names.
They are only intended as comments.
;
_platon_squeeze_void_probe_radius 1.20

loop_
_space_group_symop_operation_xyz
'x, y, z'
'-x+1/2, y+1/2, -z+1/2'
'-x, -y, -z'
'x-1/2, -y-1/2, z-1/2'

loop_
_atom_site_label
_atom_site_type_symbol
_atom_site_fract_x
_atom_site_fract_y
_atom_site_fract_z
_atom_site_U_iso_or_equiv
_atom_site_adp_type
_atom_site_occupancy
_atom_site_site_symmetry_order
_atom_site_calc_flag
_atom_site_refinement_flags_posn
_atom_site_refinement_flags_adp
C1 C 0.4616(7) 0.1218(3) 0.55317(17) 0.0283(16) Uani 1 1 d . .
C2 C 0.5003(7) 0.0667(3) 0.57407(18) 0.0371(18) Uani 1 1 d . .
C3 C 0.5893(7) 0.0701(3) 0.60611(17) 0.0366(18) Uani 1 1 d . .
H3 H 0.6134 0.1099 0.6164 0.044 Uiso 1 1 calc R U
C4 C 0.6415(7) 0.0163(3) 0.62253(18) 0.0410(19) Uani 1 1 d . .
H4 H 0.7026 0.0187 0.6440 0.049 Uiso 1 1 calc R U
C5 C 0.6035(8) -0.0427(3) 0.60728(19) 0.049(2) Uani 1 1 d . .
H5 H 0.6405 -0.0800 0.6184 0.058 Uiso 1 1 calc R U
C6 C 0.5136(7) -0.0467(3) 0.57648(19) 0.0392(19) Uani 1 1 d . .
H6 H 0.4887 -0.0868 0.5667 0.047 Uiso 1 1 calc R U
C7 C 0.4576(7) 0.0082(3) 0.55919(17) 0.0313(17) Uani 1 1 d . .
C8 C 0.3567(7) 0.0061(3) 0.52712(17) 0.0322(17) Uani 1 1 d . .
C9 C 0.3026(7) 0.0617(3) 0.51144(16) 0.0279(16) Uani 1 1 d . .
C10 C 0.3755(7) 0.1201(3) 0.52164(17) 0.0312(17) Uani 1 1 d . .
C11 C 0.3840(7) 0.1797(3) 0.50100(17) 0.0283(16) Uani 1 1 d . .
C12 C 0.3352(6) 0.1951(3) 0.46565(17) 0.0293(16) Uani 1 1 d . .
H12 H 0.2858 0.1646 0.4509 0.035 Uiso 1 1 calc R U
C13 C 0.3586(7) 0.2549(3) 0.45202(19) 0.0422(19) Uani 1 1 d . .
H13 H 0.3244 0.2657 0.4280 0.051 Uiso 1 1 calc R U
C14 C 0.4323(8) 0.2992(3) 0.47362(19) 0.045(2) Uani 1 1 d . .
H14 H 0.4452 0.3405 0.4643 0.054 Uiso 1 1 calc R U
C15 C 0.4860(7) 0.2847(3) 0.50764(18) 0.0383(19) Uani 1 1 d . .
H15 H 0.5374 0.3154 0.5219 0.046 Uiso 1 1 calc R U
C16 C 0.4653(7) 0.2249(3) 0.52142(17) 0.0350(18) Uani 1 1 d . .
C17 C 0.3175(7) -0.0517(3) 0.51125(17) 0.0340(17) Uani 1 1 d . .
H17 H 0.3553 -0.0895 0.5216 0.041 Uiso 1 1 calc R U
C18 C 0.2266(7) -0.0547(3) 0.48132(18) 0.0352(18) Uani 1 1 d . .
H18 H 0.2122 -0.0937 0.4691 0.042 Uiso 1 1 calc R U
C19 C 0.1522(7) 0.0001(3) 0.46796(16) 0.0291(16) Uani 1 1 d . .
C20 C 0.1790(7) 0.0578(3) 0.48596(16) 0.0272(16) Uani 1 1 d . .
C21 C 0.0508(7) -0.0041(3) 0.43703(17) 0.0344(17) Uani 1 1 d . .
C22 C 0.0256(7) -0.0594(3) 0.41662(18) 0.0380(18) Uani 1 1 d . .
H22 H 0.0796 -0.0962 0.4228 0.046 Uiso 1 1 calc R U
C23 C -0.0750(7) -0.0616(3) 0.38807(18) 0.0403(19) Uani 1 1 d . .
H23 H -0.0900 -0.0998 0.3750 0.048 Uiso 1 1 calc R U
C24 C -0.1548(8) -0.0088(3) 0.37811(18) 0.0431(19) Uani 1 1 d . .
H24 H -0.2257 -0.0113 0.3587 0.052 Uiso 1 1 calc R U
C25 C -0.1317(7) 0.0470(3) 0.39625(18) 0.0365(18) Uani 1 1 d . .
H25 H -0.1835 0.0836 0.3887 0.044 Uiso 1 1 calc R U
C26 C -0.0317(7) 0.0501(3) 0.42594(17) 0.0326(17) Uani 1 1 d . .
C27 C -0.0126(7) 0.1051(3) 0.44829(17) 0.0324(17) Uani 1 1 d . .
C28 C 0.0778(7) 0.1087(3) 0.47884(17) 0.0301(17) Uani 1 1 d . .
C29 C 0.0412(7) 0.1640(3) 0.50096(17) 0.0298(16) Uani 1 1 d . .
C30 C 0.0897(7) 0.1805(3) 0.53662(18) 0.0349(18) Uani 1 1 d . .
H30 H 0.1597 0.1554 0.5495 0.042 Uiso 1 1 calc R U
C31 C 0.0338(8) 0.2338(3) 0.55267(19) 0.0437(19) Uani 1 1 d . .
H31 H 0.0641 0.2448 0.5770 0.052 Uiso 1 1 calc R U
C32 C -0.0654(8) 0.2713(3) 0.5338(2) 0.046(2) Uani 1 1 d . .
H32 H -0.0985 0.3089 0.5449 0.055 Uiso 1 1 calc R U
C33 C -0.1171(8) 0.2554(3) 0.4994(2) 0.047(2) Uani 1 1 d . .
H33 H -0.1871 0.2808 0.4868 0.057 Uiso 1 1 calc R U
C34 C -0.0640(8) 0.2011(3) 0.48360(18) 0.0397(19) Uani 1 1 d . .
C35 C 0.6333(7) 0.3267(3) 0.64066(17) 0.0342(18) Uani 1 1 d . .
C36 C 0.6669(7) 0.2663(3) 0.6573(2) 0.0347(18) Uani 1 1 d . .
C37 C 0.7647(7) 0.2239(3) 0.64262(18) 0.0363(18) Uani 1 1 d . .
H37 H 0.8041 0.2319 0.6193 0.044 Uiso 1 1 calc R U
C38 C 0.8042(7) 0.1711(3) 0.6613(2) 0.042(2) Uani 1 1 d . .
H38 H 0.8711 0.1426 0.6511 0.050 Uiso 1 1 calc R U
C39 C 0.7470(7) 0.1589(3) 0.6955(2) 0.0412(19) Uani 1 1 d . .
H39 H 0.7748 0.1217 0.7083 0.049 Uiso 1 1 calc R U
C40 C 0.6502(7) 0.1999(3) 0.71102(19) 0.0386(18) Uani 1 1 d . .
H40 H 0.6112 0.1906 0.7343 0.046 Uiso 1 1 calc R U
C41 C 0.6087(7) 0.2562(3) 0.69209(19) 0.0318(17) Uani 1 1 d . .
C42 C 0.5066(7) 0.2994(3) 0.70685(18) 0.0306(17) Uani 1 1 d . .
C43 C 0.4598(7) 0.3532(3) 0.68624(19) 0.0334(18) Uani 1 1 d . .
C44 C 0.5440(8) 0.3704(3) 0.65531(18) 0.0340(17) Uani 1 1 d . .
C45 C 0.5585(7) 0.4318(3) 0.63752(19) 0.0357(18) Uani 1 1 d . .
C46 C 0.5062(7) 0.4912(3) 0.64690(19) 0.0392(19) Uani 1 1 d . .
H46 H 0.4480 0.4958 0.6678 0.047 Uiso 1 1 calc R U
C47 C 0.5382(9) 0.5427(4) 0.6261(2) 0.053(2) Uani 1 1 d . .
H47 H 0.5032 0.5829 0.6332 0.064 Uiso 1 1 calc R U
C48 C 0.6196(9) 0.5376(4) 0.5955(2) 0.057(2) Uani 1 1 d . .
H48 H 0.6356 0.5736 0.5807 0.068 Uiso 1 1 calc R U
C49 C 0.6788(9) 0.4803(4) 0.5858(2) 0.055(2) Uani 1 1 d . .
H49 H 0.7381 0.4768 0.5650 0.066 Uiso 1 1 calc R U
C50 C 0.6494(8) 0.4278(3) 0.6073(2) 0.044(2) Uani 1 1 d . .
C51 C 0.4502(7) 0.2918(3) 0.74280(19) 0.0352(18) Uani 1 1 d . .
H51 H 0.4765 0.2558 0.7569 0.042 Uiso 1 1 calc R U
C52 C 0.3603(7) 0.3349(3) 0.75696(19) 0.0371(18) Uani 1 1 d . .
H52 H 0.3377 0.3323 0.7822 0.045 Uiso 1 1 calc R U
C53 C 0.2988(7) 0.3839(3) 0.7353(2) 0.0348(18) Uani 1 1 d . .
C54 C 0.3380(7) 0.3872(3) 0.69806(19) 0.0326(17) Uani 1 1 d . .
C55 C 0.1968(8) 0.4291(3) 0.7498(2) 0.0410(19) Uani 1 1 d . .
C56 C 0.1655(8) 0.4298(4) 0.7874(2) 0.053(2) Uani 1 1 d . .
H56 H 0.2099 0.3999 0.8036 0.064 Uiso 1 1 calc R U
C57 C 0.0707(9) 0.4736(4) 0.8010(2) 0.061(2) Uani 1 1 d . .
H57 H 0.0479 0.4731 0.8262 0.074 Uiso 1 1 calc R U
C58 C 0.0075(9) 0.5193(4) 0.7774(3) 0.065(3) Uani 1 1 d . .
H58 H -0.0564 0.5499 0.7868 0.078 Uiso 1 1 calc R U
C59 C 0.0374(8) 0.5194(3) 0.7417(3) 0.059(2) Uani 1 1 d . .
H59 H -0.0052 0.5506 0.7261 0.070 Uiso 1 1 calc R U
C60 C 0.1311(8) 0.4742(3) 0.7266(3) 0.050(2) Uani 1 1 d . .
C61 C 0.1524(8) 0.4682(3) 0.6881(2) 0.048(2) Uani 1 1 d . .
C62 C 0.2429(7) 0.4235(3) 0.6733(2) 0.0396(19) Uani 1 1 d . .
C63 C 0.2164(8) 0.4165(3) 0.6335(2) 0.043(2) Uani 1 1 d . .
C64 C 0.2673(8) 0.3727(3) 0.6085(2) 0.048(2) Uani 1 1 d . .
H64 H 0.3349 0.3416 0.6166 0.058 Uiso 1 1 calc R U
C65 C 0.2219(9) 0.3739(4) 0.5726(2) 0.062(2) Uani 1 1 d . .
H65 H 0.2577 0.3434 0.5562 0.075 Uiso 1 1 calc R U
C66 C 0.1238(11) 0.4190(5) 0.5597(3) 0.075(3) Uani 1 1 d . .
H66 H 0.0967 0.4206 0.5343 0.090 Uiso 1 1 calc R U
C67 C 0.0670(9) 0.4608(5) 0.5836(3) 0.077(3) Uani 1 1 d . .
H67 H -0.0039 0.4903 0.5752 0.092 Uiso 1 1 calc R U
C68 C 0.1130(8) 0.4605(3) 0.6207(2) 0.050(2) Uani 1 1 d . .
C69 C 0.6402(7) 0.2993(3) 0.25936(18) 0.0293(17) Uani 1 1 d . .
C70 C 0.6657(7) 0.3030(3) 0.22120(18) 0.0323(17) Uani 1 1 d . .
C71 C 0.7603(7) 0.3488(3) 0.20628(19) 0.0323(17) Uani 1 1 d . .
H71 H 0.7948 0.3827 0.2212 0.039 Uiso 1 1 calc R U
C72 C 0.8017(7) 0.3443(3) 0.17063(19) 0.0373(18) Uani 1 1 d . .
H72 H 0.8663 0.3745 0.1610 0.045 Uiso 1 1 calc R U
C73 C 0.7495(7) 0.2957(3) 0.14849(18) 0.0356(18) Uani 1 1 d . .
H73 H 0.7799 0.2922 0.1239 0.043 Uiso 1 1 calc R U
C74 C 0.6539(7) 0.2525(3) 0.16217(19) 0.0349(18) Uani 1 1 d . .
H74 H 0.6167 0.2206 0.1463 0.042 Uiso 1 1 calc R U
C75 C 0.6092(7) 0.2539(3) 0.19867(18) 0.0280(16) Uani 1 1 d . .
C76 C 0.5086(7) 0.2097(3) 0.21375(18) 0.0294(17) Uani 1 1 d . .
C77 C 0.4678(7) 0.2133(3) 0.25048(18) 0.0281(17) Uani 1 1 d . .
C78 C 0.5533(7) 0.2534(3) 0.27449(17) 0.0290(16) Uani 1 1 d . .
C79 C 0.5781(6) 0.2513(3) 0.31465(17) 0.0287(16) Uani 1 1 d . .
C80 C 0.5374(7) 0.2065(3) 0.34077(18) 0.0336(18) Uani 1 1 d . .
H80 H 0.4835 0.1703 0.3334 0.040 Uiso 1 1 calc R U
C81 C 0.5762(7) 0.2154(3) 0.37697(17) 0.0339(18) Uani 1 1 d . .
H81 H 0.5495 0.1848 0.3945 0.041 Uiso 1 1 calc R U
C82 C 0.6536(7) 0.2680(3) 0.38861(18) 0.0359(18) Uani 1 1 d . .
H82 H 0.6721 0.2747 0.4141 0.043 Uiso 1 1 calc R U
C83 C 0.7034(7) 0.3100(3) 0.36370(18) 0.0365(18) Uani 1 1 d . .
H83 H 0.7625 0.3445 0.3713 0.044 Uiso 1 1 calc R U
C84 C 0.6657(7) 0.3011(3) 0.32726(17) 0.0304(17) Uani 1 1 d . .
C85 C 0.4494(7) 0.1612(3) 0.19162(17) 0.0312(17) Uani 1 1 d . .
H85 H 0.4737 0.1594 0.1665 0.037 Uiso 1 1 calc R U
C86 C 0.3590(7) 0.1172(3) 0.20492(18) 0.0313(17) Uani 1 1 d . .
H86 H 0.3320 0.0822 0.1900 0.038 Uiso 1 1 calc R U
C87 C 0.3042(7) 0.1222(3) 0.24050(18) 0.0260(16) Uani 1 1 d . .
C88 C 0.3490(7) 0.1751(3) 0.26203(17) 0.0295(17) Uani 1 1 d . .
C89 C 0.2071(7) 0.0748(3) 0.25484(18) 0.0285(17) Uani 1 1 d . .
C90 C 0.1649(7) 0.0210(3) 0.23464(18) 0.0330(17) Uani 1 1 d . .
H90 H 0.1985 0.0156 0.2104 0.040 Uiso 1 1 calc R U
C91 C 0.0769(7) -0.0235(3) 0.24904(19) 0.0342(18) Uani 1 1 d . .
H91 H 0.0495 -0.0592 0.2347 0.041 Uiso 1 1 calc R U
C92 C 0.0271(7) -0.0175(3) 0.28438(19) 0.0367(18) Uani 1 1 d . .
H92 H -0.0331 -0.0491 0.2943 0.044 Uiso 1 1 calc R U
C93 C 0.0656(7) 0.0353(3) 0.30533(18) 0.0373(18) Uani 1 1 d . .
H93 H 0.0322 0.0399 0.3296 0.045 Uiso 1 1 calc R U
C94 C 0.1547(7) 0.0817(3) 0.28993(18) 0.0313(17) Uani 1 1 d . .
C95 C 0.1791(7) 0.1412(3) 0.30869(17) 0.0305(17) Uani 1 1 d . .
C96 C 0.2627(7) 0.1881(3) 0.29387(17) 0.0284(16) Uani 1 1 d . .
C97 C 0.2364(7) 0.2481(3) 0.31288(17) 0.0286(16) Uani 1 1 d . .
C98 C 0.2753(7) 0.3096(3) 0.30368(18) 0.0355(18) Uani 1 1 d . .
H98 H 0.3314 0.3176 0.2827 0.043 Uiso 1 1 calc R U
C99 C 0.2309(7) 0.3583(3) 0.32550(19) 0.0349(18) Uani 1 1 d . .
H99 H 0.2561 0.4001 0.3191 0.042 Uiso 1 1 calc R U
C100 C 0.1504(7) 0.3485(3) 0.35671(19) 0.0400(19) Uani 1 1 d . .
H100 H 0.1262 0.3828 0.3720 0.048 Uiso 1 1 calc R U
C101 C 0.1055(7) 0.2880(3) 0.36530(18) 0.0387(19) Uani 1 1 d . .
H101 H 0.0477 0.2803 0.3860 0.046 Uiso 1 1 calc R U
C102 C 0.1473(7) 0.2396(3) 0.34297(18) 0.0305(17) Uani 1 1 d . .
S1 S 0.5373(2) 0.19523(8) 0.56234(5) 0.0397(5) Uani 1 1 d . .
S2 S -0.1250(2) 0.17003(8) 0.44207(5) 0.0394(5) Uani 1 1 d . .
S3 S 0.7253(2) 0.35399(9) 0.60257(5) 0.0486(5) Uani 1 1 d . .
S4 S 0.0473(2) 0.50717(9) 0.65520(7) 0.0649(7) Uani 1 1 d . .
S5 S 0.73043(19) 0.34698(8) 0.29151(5) 0.0371(5) Uani 1 1 d . .
S6 S 0.08702(19) 0.16209(8) 0.34748(5) 0.0364(5) Uani 1 1 d . .

loop_
_atom_site_aniso_label
_atom_site_aniso_U_11
_atom_site_aniso_U_22
_atom_site_aniso_U_33
_atom_site_aniso_U_23
_atom_site_aniso_U_13
_atom_site_aniso_U_12
C1 0.027(4) 0.025(4) 0.032(4) -0.001(3) -0.003(3) -0.005(3)
C2 0.033(5) 0.038(5) 0.040(5) 0.006(4) 0.004(4) -0.004(4)
C3 0.033(4) 0.039(4) 0.038(4) 0.012(4) -0.002(4) -0.005(4)
C4 0.042(5) 0.048(5) 0.033(4) 0.009(4) -0.005(4) -0.003(4)
C5 0.044(5) 0.047(5) 0.054(5) 0.025(4) -0.015(4) 0.001(4)
C6 0.035(5) 0.027(4) 0.055(5) 0.014(4) -0.001(4) 0.006(3)
C7 0.019(4) 0.034(4) 0.041(4) 0.004(4) 0.010(3) -0.008(3)
C8 0.029(4) 0.030(4) 0.037(4) 0.000(4) -0.002(3) 0.001(3)
C9 0.031(4) 0.030(4) 0.023(4) 0.002(3) 0.001(3) -0.001(3)
C10 0.033(4) 0.031(4) 0.030(4) -0.003(3) -0.001(3) 0.000(3)
C11 0.032(4) 0.023(4) 0.030(4) -0.005(3) -0.003(3) -0.002(3)
C12 0.025(4) 0.029(4) 0.033(4) 0.000(3) -0.004(3) -0.003(3)
C13 0.040(5) 0.044(5) 0.042(5) 0.010(4) -0.006(4) 0.000(4)
C14 0.047(5) 0.034(5) 0.053(5) 0.012(4) -0.012(4) -0.010(4)
C15 0.044(5) 0.026(4) 0.045(5) -0.003(4) -0.007(4) 0.000(3)
C16 0.038(5) 0.031(4) 0.036(4) 0.003(4) -0.002(3) -0.006(4)
C17 0.034(4) 0.024(4) 0.044(5) 0.002(4) -0.002(4) -0.002(3)
C18 0.037(5) 0.023(4) 0.045(5) -0.007(3) 0.007(4) -0.006(3)
C19 0.031(4) 0.024(4) 0.032(4) 0.000(3) 0.006(3) -0.003(3)
C20 0.027(4) 0.025(4) 0.030(4) -0.001(3) 0.004(3) -0.001(3)
C21 0.029(4) 0.036(4) 0.039(4) 0.002(4) 0.003(4) -0.013(4)
C22 0.035(5) 0.031(4) 0.049(5) -0.004(4) 0.007(4) -0.011(3)
C23 0.033(5) 0.038(5) 0.049(5) -0.011(4) 0.000(4) -0.014(4)
C24 0.035(5) 0.046(5) 0.047(5) -0.007(4) -0.004(4) -0.003(4)
C25 0.029(4) 0.034(4) 0.045(5) 0.006(4) -0.009(4) -0.007(3)
C26 0.027(4) 0.039(5) 0.032(4) -0.004(4) 0.007(3) -0.008(4)
C27 0.029(4) 0.030(4) 0.038(4) 0.003(3) -0.004(4) -0.001(3)
C28 0.029(4) 0.022(4) 0.039(4) 0.006(3) -0.001(4) -0.003(3)
C29 0.029(4) 0.031(4) 0.030(4) -0.002(3) 0.003(3) -0.006(3)
C30 0.026(4) 0.038(5) 0.041(5) 0.003(4) 0.005(3) 0.007(3)
C31 0.043(5) 0.042(5) 0.045(5) -0.008(4) -0.002(4) 0.000(4)
C32 0.050(5) 0.033(4) 0.054(5) -0.009(4) -0.002(4) 0.016(4)
C33 0.046(5) 0.041(5) 0.054(5) 0.004(4) -0.015(4) 0.013(4)
C34 0.049(5) 0.027(4) 0.043(5) 0.005(4) -0.007(4) 0.000(4)
C35 0.031(4) 0.036(4) 0.036(4) -0.006(4) -0.007(3) -0.007(4)
C36 0.026(4) 0.025(4) 0.052(5) -0.012(4) -0.011(4) 0.005(3)
C37 0.039(5) 0.028(4) 0.041(5) -0.010(4) -0.012(4) 0.005(4)
C38 0.032(5) 0.032(5) 0.060(5) -0.023(4) -0.016(4) 0.006(4)
C39 0.032(5) 0.027(4) 0.063(6) -0.003(4) -0.010(4) -0.001(4)
C40 0.037(5) 0.029(4) 0.049(5) -0.007(4) -0.012(4) -0.002(4)
C41 0.028(4) 0.020(4) 0.047(5) -0.008(4) -0.012(4) -0.004(3)
C42 0.026(4) 0.027(4) 0.038(5) -0.013(4) -0.009(4) 0.001(3)
C43 0.029(4) 0.020(4) 0.050(5) -0.011(4) -0.017(4) 0.004(3)
C44 0.042(5) 0.031(4) 0.029(4) -0.003(4) -0.003(4) 0.002(4)
C45 0.041(5) 0.022(4) 0.043(5) 0.002(4) -0.017(4) -0.008(3)
C46 0.037(5) 0.030(5) 0.050(5) -0.001(4) -0.019(4) -0.002(4)
C47 0.055(6) 0.044(5) 0.058(6) 0.001(5) -0.017(5) 0.006(4)
C48 0.065(6) 0.044(6) 0.060(6) 0.011(5) -0.020(5) -0.005(5)
C49 0.061(6) 0.069(6) 0.034(5) 0.013(5) -0.009(4) -0.007(5)
C50 0.053(5) 0.035(5) 0.044(5) -0.003(4) -0.012(4) 0.003(4)
C51 0.020(4) 0.031(4) 0.054(5) -0.007(4) -0.008(4) -0.007(3)
C52 0.025(4) 0.038(5) 0.047(5) -0.003(4) -0.009(4) -0.014(4)
C53 0.022(4) 0.027(4) 0.055(5) -0.007(4) -0.007(4) -0.001(3)
C54 0.031(5) 0.018(4) 0.049(5) -0.001(3) -0.006(4) -0.013(3)
C55 0.039(5) 0.030(4) 0.054(5) -0.011(4) 0.002(4) -0.013(4)
C56 0.032(5) 0.043(5) 0.084(7) -0.022(5) 0.002(5) -0.011(4)
C57 0.037(5) 0.068(6) 0.079(7) -0.033(6) 0.009(5) -0.019(5)
C58 0.035(5) 0.045(6) 0.117(9) -0.037(6) 0.013(6) -0.013(4)
C59 0.033(5) 0.026(5) 0.117(8) -0.022(5) 0.002(5) -0.006(4)
C60 0.041(5) 0.025(4) 0.084(7) -0.018(5) -0.007(5) -0.005(4)
C61 0.033(5) 0.022(4) 0.088(7) 0.005(4) -0.013(5) -0.008(4)
C62 0.030(5) 0.018(4) 0.070(6) 0.000(4) -0.012(4) -0.004(3)
C63 0.037(5) 0.029(4) 0.061(6) 0.014(4) -0.023(4) -0.012(4)
C64 0.053(5) 0.033(5) 0.057(5) 0.003(4) -0.025(4) 0.001(4)
C65 0.070(6) 0.057(6) 0.058(6) 0.020(5) -0.030(5) -0.011(5)
C66 0.084(8) 0.079(7) 0.061(7) 0.019(6) -0.034(6) -0.023(6)
C67 0.045(6) 0.086(8) 0.097(8) 0.042(6) -0.029(6) 0.003(5)
C68 0.043(5) 0.038(5) 0.069(6) 0.008(4) -0.008(5) 0.000(4)
C69 0.026(4) 0.020(4) 0.041(5) 0.000(3) -0.011(3) -0.003(3)
C70 0.027(4) 0.030(4) 0.040(5) 0.009(4) -0.005(3) 0.006(3)
C71 0.025(4) 0.020(4) 0.051(5) 0.004(4) -0.011(4) -0.005(3)
C72 0.037(5) 0.033(4) 0.042(5) 0.015(4) 0.003(4) -0.003(4)
C73 0.031(4) 0.034(4) 0.041(5) 0.005(4) -0.008(4) -0.003(4)
C74 0.033(4) 0.024(4) 0.046(5) 0.004(4) -0.013(4) -0.003(3)
C75 0.027(4) 0.018(4) 0.039(5) 0.008(3) -0.009(4) 0.000(3)
C76 0.030(4) 0.023(4) 0.035(5) 0.001(3) -0.011(4) 0.003(3)
C77 0.026(4) 0.017(4) 0.041(5) -0.001(3) -0.008(4) -0.002(3)
C78 0.031(4) 0.021(4) 0.035(4) 0.005(3) -0.002(3) 0.003(3)
C79 0.021(4) 0.031(4) 0.034(4) -0.001(3) -0.008(3) -0.001(3)
C80 0.040(5) 0.021(4) 0.040(5) 0.002(3) -0.009(4) 0.009(3)
C81 0.041(5) 0.027(4) 0.033(4) 0.004(3) -0.009(4) 0.002(3)
C82 0.036(5) 0.043(5) 0.028(4) 0.002(4) -0.006(3) 0.004(4)
C83 0.040(5) 0.031(4) 0.038(5) 0.001(4) -0.013(4) -0.001(4)
C84 0.036(4) 0.024(4) 0.031(4) 0.010(3) -0.005(3) -0.005(3)
C85 0.039(5) 0.023(4) 0.031(4) 0.007(3) -0.011(3) 0.006(3)
C86 0.024(4) 0.034(4) 0.036(5) -0.002(3) -0.007(3) 0.007(3)
C87 0.022(4) 0.021(4) 0.035(4) -0.006(3) -0.004(3) 0.004(3)
C88 0.028(4) 0.023(4) 0.037(4) 0.010(3) -0.008(4) 0.009(3)
C89 0.024(4) 0.017(4) 0.043(5) 0.005(3) -0.006(4) 0.000(3)
C90 0.030(4) 0.025(4) 0.044(4) 0.001(4) -0.008(3) -0.002(3)
C91 0.036(5) 0.024(4) 0.042(5) -0.003(3) -0.004(4) 0.000(4)
C92 0.034(5) 0.023(4) 0.052(5) 0.004(4) -0.010(4) -0.001(3)
C93 0.034(5) 0.034(4) 0.043(5) 0.013(4) -0.013(4) -0.004(4)
C94 0.028(4) 0.025(4) 0.041(5) 0.003(4) -0.002(4) -0.001(3)
C95 0.028(4) 0.027(4) 0.036(4) -0.002(3) -0.010(3) -0.002(3)
C96 0.026(4) 0.017(4) 0.041(4) 0.006(3) -0.008(3) -0.003(3)
C97 0.028(4) 0.024(4) 0.033(4) -0.003(3) -0.008(3) 0.005(3)
C98 0.044(5) 0.020(4) 0.042(4) 0.000(4) -0.011(4) 0.000(3)
C99 0.037(5) 0.020(4) 0.047(5) 0.005(4) -0.007(4) 0.001(3)
C100 0.044(5) 0.028(4) 0.048(5) 0.002(4) -0.005(4) 0.001(4)
C101 0.038(5) 0.039(5) 0.039(4) 0.005(4) -0.004(4) 0.009(4)
C102 0.026(4) 0.017(4) 0.049(5) 0.000(3) -0.003(4) 0.004(3)
S1 0.0445(12) 0.0306(11) 0.0434(12) 0.0018(9) -0.0098(9) -0.0085(9)
S2 0.0400(12) 0.0333(11) 0.0443(12) 0.0020(9) -0.0092(9) 0.0060(9)
S3 0.0549(14) 0.0458(12) 0.0447(12) -0.0037(10) -0.0018(10) 0.0021(10)
S4 0.0435(14) 0.0375(12) 0.1129(19) 0.0196(13) -0.0104(13) 0.0096(10)
S5 0.0386(12) 0.0288(10) 0.0432(11) 0.0017(9) -0.0081(9) -0.0069(9)
S6 0.0379(11) 0.0268(10) 0.0444(12) 0.0005(9) 0.0006(9) -0.0007(8)

loop_
_atom_type_symbol
_atom_type_description
_atom_type_scat_dispersion_real
_atom_type_scat_dispersion_imag
_atom_type_scat_source
C C 0.0033 0.0016 'International Tables Vol C Tables 4.2.6.8 and 6.1.1.4'
H H 0.0000 0.0000 'International Tables Vol C Tables 4.2.6.8 and 6.1.1.4'
S S 0.1246 0.1234 'International Tables Vol C Tables 4.2.6.8 and 6.1.1.4'
Cl Cl 0.1484 0.1585 'International Tables Vol C Tables 4.2.6.8 and 6.1.1.4'

loop_
_geom_angle_atom_site_label_1
_geom_angle_atom_site_label_2
_geom_angle_atom_site_label_3
_geom_angle
C10 C1 C2 123.3(6)
C10 C1 S1 113.7(5)
C2 C1 S1 122.6(5)
C3 C2 C7 120.8(6)
C3 C2 C1 121.8(6)
C7 C2 C1 117.1(6)
C4 C3 C2 120.5(7)
C4 C3 H3 119.7
C2 C3 H3 119.7
C3 C4 C5 119.3(6)
C3 C4 H4 120.3
C5 C4 H4 120.3
C6 C5 C4 120.7(6)
C6 C5 H5 119.6
C4 C5 H5 119.6
C5 C6 C7 120.9(7)
C5 C6 H6 119.5
C7 C6 H6 119.5
C2 C7 C6 117.6(6)
C2 C7 C8 119.7(6)
C6 C7 C8 122.7(6)
C9 C8 C17 119.3(6)
C9 C8 C7 120.4(6)
C17 C8 C7 120.2(6)
C8 C9 C20 118.4(6)
C8 C9 C10 117.5(6)
C20 C9 C10 124.1(6)
C1 C10 C9 119.0(6)
C1 C10 C11 111.4(5)
C9 C10 C11 129.3(5)
C12 C11 C16 118.5(6)
C12 C11 C10 130.8(6)
C16 C11 C10 110.5(5)
C13 C12 C11 119.9(6)
C13 C12 H12 120.0
C11 C12 H12 120.0
C12 C13 C14 119.9(6)
C12 C13 H13 120.1
C14 C13 H13 120.1
C15 C14 C13 121.4(6)
C15 C14 H14 119.3
C13 C14 H14 119.3
C14 C15 C16 119.4(6)
C14 C15 H15 120.3
C16 C15 H15 120.3
C15 C16 C11 120.7(6)
C15 C16 S1 126.5(5)
C11 C16 S1 112.8(5)
C18 C17 C8 121.2(6)
C18 C17 H17 119.4
C8 C17 H17 119.4
C17 C18 C19 121.0(6)
C17 C18 H18 119.5
C19 C18 H18 119.5
C20 C19 C18 118.4(6)
C20 C19 C21 121.1(6)
C18 C19 C21 120.5(6)
C19 C20 C28 117.8(6)
C19 C20 C9 118.1(6)
C28 C20 C9 124.1(6)
C22 C21 C26 116.5(6)
C22 C21 C19 123.8(6)
C26 C21 C19 119.7(6)
C23 C22 C21 121.7(7)
C23 C22 H22 119.1
C21 C22 H22 119.1
C22 C23 C24 120.8(7)
C22 C23 H23 119.6
C24 C23 H23 119.6
C25 C24 C23 120.2(6)
C25 C24 H24 119.9
C23 C24 H24 119.9
C24 C25 C26 120.0(6)
C24 C25 H25 120.0
C26 C25 H25 120.0
C25 C26 C21 120.8(6)
C25 C26 C27 122.8(6)
C21 C26 C27 116.2(6)
C28 C27 C26 124.6(6)
C28 C27 S2 113.9(5)
C26 C27 S2 120.9(5)
C27 C28 C20 118.3(6)
C27 C28 C29 110.2(6)
C20 C28 C29 131.1(6)
C34 C29 C30 118.5(6)
C34 C29 C28 112.0(6)
C30 C29 C28 129.4(6)
C31 C30 C29 118.9(6)
C31 C30 H30 120.5
C29 C30 H30 120.5
C32 C31 C30 120.9(7)
C32 C31 H31 119.6
C30 C31 H31 119.6
C33 C32 C31 121.2(7)
C33 C32 H32 119.4
C31 C32 H32 119.4
C32 C33 C34 118.0(6)
C32 C33 H33 121.0
C34 C33 H33 121.0
C33 C34 C29 122.4(6)
C33 C34 S2 124.9(5)
C29 C34 S2 112.6(5)
C44 C35 C36 124.5(6)
C44 C35 S3 113.4(5)
C36 C35 S3 121.6(6)
C37 C36 C41 120.9(6)
C37 C36 C35 123.2(7)
C41 C36 C35 115.4(6)
C38 C37 C36 120.7(7)
C38 C37 H37 119.7
C36 C37 H37 119.7
C37 C38 C39 120.1(7)
C37 C38 H38 119.9
C39 C38 H38 119.9
C40 C39 C38 121.0(7)
C40 C39 H39 119.5
C38 C39 H39 119.5
C39 C40 C41 119.9(7)
C39 C40 H40 120.0
C41 C40 H40 120.0
C36 C41 C40 117.3(6)
C36 C41 C42 120.9(6)
C40 C41 C42 121.7(7)
C43 C42 C41 120.6(6)
C43 C42 C51 117.2(6)
C41 C42 C51 122.2(6)
C54 C43 C42 118.7(7)
C54 C43 C44 124.2(6)
C42 C43 C44 117.1(6)
C35 C44 C43 118.8(6)
C35 C44 C45 111.8(7)
C43 C44 C45 129.3(6)
C46 C45 C50 117.6(6)
C46 C45 C44 131.3(7)
C50 C45 C44 111.0(6)
C47 C46 C45 120.5(7)
C47 C46 H46 119.8
C45 C46 H46 119.8
C48 C47 C46 121.3(8)
C48 C47 H47 119.4
C46 C47 H47 119.4
C47 C48 C49 120.5(8)
C47 C48 H48 119.8
C49 C48 H48 119.8
C48 C49 C50 118.5(8)
C48 C49 H49 120.7
C50 C49 H49 120.7
C49 C50 C45 121.5(7)
C49 C50 S3 125.9(7)
C45 C50 S3 112.5(5)
C52 C51 C42 121.2(7)
C52 C51 H51 119.4
C42 C51 H51 119.4
C51 C52 C53 121.8(7)
C51 C52 H52 119.1
C53 C52 H52 119.1
C52 C53 C54 117.4(6)
C52 C53 C55 122.4(7)
C54 C53 C55 120.2(6)
C43 C54 C53 119.7(6)
C43 C54 C62 123.4(7)
C53 C54 C62 116.9(7)
C60 C55 C56 118.8(7)
C60 C55 C53 120.2(7)
C56 C55 C53 121.0(7)
C57 C56 C55 120.4(8)
C57 C56 H56 119.8
C55 C56 H56 119.8
C56 C57 C58 120.1(8)
C56 C57 H57 120.0
C58 C57 H57 120.0
C59 C58 C57 120.0(9)
C59 C58 H58 120.0
C57 C58 H58 120.0
C58 C59 C60 121.5(9)
C58 C59 H59 119.3
C60 C59 H59 119.3
C55 C60 C59 119.2(8)
C55 C60 C61 117.5(7)
C59 C60 C61 123.0(8)
C62 C61 C60 123.0(7)
C62 C61 S4 113.0(6)
C60 C61 S4 123.2(6)
C61 C62 C54 118.8(7)
C61 C62 C63 111.6(6)
C54 C62 C63 129.3(7)
C64 C63 C68 117.7(7)
C64 C63 C62 131.6(6)
C68 C63 C62 110.5(7)
C65 C64 C63 121.1(7)
C65 C64 H64 119.5
C63 C64 H64 119.5
C64 C65 C66 121.1(9)
C64 C65 H65 119.4
C66 C65 H65 119.4
C67 C66 C65 119.5(8)
C67 C66 H66 120.2
C65 C66 H66 120.2
C66 C67 C68 120.2(8)
C66 C67 H67 119.9
C68 C67 H67 119.9
C67 C68 C63 120.3(8)
C67 C68 S4 126.6(7)
C63 C68 S4 113.0(6)
C78 C69 C70 123.0(6)
C78 C69 S5 114.3(5)
C70 C69 S5 122.4(5)
C75 C70 C69 117.2(6)
C75 C70 C71 120.1(6)
C69 C70 C71 122.2(6)
C72 C71 C70 120.3(6)
C72 C71 H71 119.8
C70 C71 H71 119.8
C71 C72 C73 120.1(6)
C71 C72 H72 119.9
C73 C72 H72 119.9
C74 C73 C72 120.1(7)
C74 C73 H73 120.0
C72 C73 H73 120.0
C73 C74 C75 122.5(6)
C73 C74 H74 118.7
C75 C74 H74 118.7
C74 C75 C70 116.8(6)
C74 C75 C76 123.9(6)
C70 C75 C76 119.3(6)
C77 C76 C85 118.4(6)
C77 C76 C75 121.4(6)
C85 C76 C75 120.2(6)
C76 C77 C88 118.4(6)
C76 C77 C78 117.1(6)
C88 C77 C78 124.4(6)
C69 C78 C77 119.2(6)
C69 C78 C79 110.0(6)
C77 C78 C79 130.6(6)
C84 C79 C80 117.0(5)
C84 C79 C78 111.9(6)
C80 C79 C78 130.9(6)
C81 C80 C79 119.3(6)
C81 C80 H80 120.3
C79 C80 H80 120.3
C80 C81 C82 121.6(6)
C80 C81 H81 119.2
C82 C81 H81 119.2
C83 C82 C81 120.4(6)
C83 C82 H82 119.8
C81 C82 H82 119.8
C82 C83 C84 118.1(6)
C82 C83 H83 120.9
C84 C83 H83 120.9
C83 C84 C79 123.2(6)
C83 C84 S5 124.1(5)
C79 C84 S5 112.6(5)
C86 C85 C76 122.3(6)
C86 C85 H85 118.9
C76 C85 H85 118.9
C85 C86 C87 121.2(6)
C85 C86 H86 119.4
C87 C86 H86 119.4
C86 C87 C88 117.4(6)
C86 C87 C89 121.2(6)
C88 C87 C89 121.3(6)
C87 C88 C77 119.7(6)
C87 C88 C96 115.7(6)
C77 C88 C96 124.5(6)
C94 C89 C90 117.9(6)
C94 C89 C87 119.5(6)
C90 C89 C87 122.6(6)
C91 C90 C89 121.5(7)
C91 C90 H90 119.3
C89 C90 H90 119.3
C90 C91 C92 120.7(6)
C90 C91 H91 119.6
C92 C91 H91 119.6
C91 C92 C93 119.7(6)
C91 C92 H92 120.1
C93 C92 H92 120.1
C92 C93 C94 119.1(7)
C92 C93 H93 120.5
C94 C93 H93 120.5
C89 C94 C93 121.0(6)
C89 C94 C95 118.2(6)
C93 C94 C95 120.4(6)
C96 C95 C94 121.7(6)
C96 C95 S6 115.3(5)
C94 C95 S6 122.4(5)
C95 C96 C88 120.0(6)
C95 C96 C97 109.9(6)
C88 C96 C97 129.9(6)
C102 C97 C98 117.9(6)
C102 C97 C96 111.4(6)
C98 C97 C96 130.5(6)
C99 C98 C97 118.9(7)
C99 C98 H98 120.5
C97 C98 H98 120.5
C98 C99 C100 122.2(6)
C98 C99 H99 118.9
C100 C99 H99 118.9
C101 C100 C99 119.5(7)
C101 C100 H100 120.2
C99 C100 H100 120.2
C102 C101 C100 118.0(7)
C102 C101 H101 121.0
C100 C101 H101 121.0
C101 C102 C97 123.3(6)
C101 C102 S6 123.7(6)
C97 C102 S6 112.9(5)
C16 S1 C1 91.2(3)
C34 S2 C27 90.8(3)
C50 S3 C35 90.9(4)
C68 S4 C61 91.6(4)
C69 S5 C84 90.5(3)
C95 S6 C102 90.0(3)

loop_
_geom_bond_atom_site_label_1
_geom_bond_atom_site_label_2
_geom_bond_distance
C1 C10 1.376(8)
C1 C2 1.436(8)
C1 S1 1.738(6)
C2 C3 1.408(8)
C2 C7 1.409(9)
C3 C4 1.370(8)
C3 H3 0.9500
C4 C5 1.412(9)
C4 H4 0.9500
C5 C6 1.377(8)
C5 H5 0.9500
C6 C7 1.416(8)
C6 H6 0.9500
C7 C8 1.471(8)
C8 C9 1.400(8)
C8 C17 1.401(8)
C9 C20 1.450(8)
C9 C10 1.455(8)
C10 C11 1.476(8)
C11 C12 1.390(8)
C11 C16 1.417(8)
C12 C13 1.386(8)
C12 H12 0.9500
C13 C14 1.391(9)
C13 H13 0.9500
C14 C15 1.356(8)
C14 H14 0.9500
C15 C16 1.384(8)
C15 H15 0.9500
C16 S1 1.732(6)
C17 C18 1.356(8)
C17 H17 0.9500
C18 C19 1.429(8)
C18 H18 0.9500
C19 C20 1.410(8)
C19 C21 1.444(8)
C20 C28 1.448(8)
C21 C22 1.407(8)
C21 C26 1.432(9)
C22 C23 1.373(8)
C22 H22 0.9500
C23 C24 1.384(9)
C23 H23 0.9500
C24 C25 1.373(8)
C24 H24 0.9500
C25 C26 1.401(8)
C25 H25 0.9500
C26 C27 1.433(8)
C27 C28 1.372(8)
C27 S2 1.737(6)
C28 C29 1.469(8)
C29 C34 1.388(8)
C29 C30 1.405(8)
C30 C31 1.383(9)
C30 H30 0.9500
C31 C32 1.382(9)
C31 H31 0.9500
C32 C33 1.369(9)
C32 H32 0.9500
C33 C34 1.386(9)
C33 H33 0.9500
C34 S2 1.729(7)
C35 C44 1.362(9)
C35 C36 1.449(9)
C35 S3 1.747(7)
C36 C37 1.393(9)
C36 C41 1.408(9)
C37 C38 1.357(9)
C37 H37 0.9500
C38 C39 1.390(9)
C38 H38 0.9500
C39 C40 1.381(9)
C39 H39 0.9500
C40 C41 1.429(8)
C40 H40 0.9500
C41 C42 1.431(9)
C42 C43 1.429(8)
C42 C51 1.432(8)
C43 C54 1.412(9)
C43 C44 1.435(9)
C44 C45 1.465(9)
C45 C46 1.399(9)
C45 C50 1.407(9)
C46 C47 1.369(9)
C46 H46 0.9500
C47 C48 1.368(10)
C47 H47 0.9500
C48 C49 1.386(10)
C48 H48 0.9500
C49 C50 1.392(9)
C49 H49 0.9500
C50 S3 1.730(7)
C51 C52 1.348(8)
C51 H51 0.9500
C52 C53 1.415(9)
C52 H52 0.9500
C53 C54 1.416(9)
C53 C55 1.455(9)
C54 C62 1.459(9)
C55 C60 1.404(9)
C55 C56 1.407(9)
C56 C57 1.379(10)
C56 H56 0.9500
C57 C58 1.411(11)
C57 H57 0.9500
C58 C59 1.337(10)
C58 H58 0.9500
C59 C60 1.415(10)
C59 H59 0.9500
C60 C61 1.428(10)
C61 C62 1.384(10)
C61 S4 1.729(7)
C62 C63 1.470(9)
C63 C64 1.394(9)
C63 C68 1.406(9)
C64 C65 1.359(9)
C64 H64 0.9500
C65 C66 1.390(11)
C65 H65 0.9500
C66 C67 1.359(11)
C66 H66 0.9500
C67 C68 1.404(10)
C67 H67 0.9500
C68 S4 1.725(8)
C69 C78 1.386(8)
C69 C70 1.419(8)
C69 S5 1.742(6)
C70 C75 1.417(8)
C70 C71 1.426(8)
C71 C72 1.367(8)
C71 H71 0.9500
C72 C73 1.389(8)
C72 H72 0.9500
C73 C74 1.376(8)
C73 H73 0.9500
C74 C75 1.404(8)
C74 H74 0.9500
C75 C76 1.442(8)
C76 C77 1.403(8)
C76 C85 1.409(8)
C77 C88 1.437(8)
C77 C78 1.439(8)
C78 C79 1.474(8)
C79 C84 1.400(8)
C79 C80 1.407(8)
C80 C81 1.369(8)
C80 H80 0.9500
C81 C82 1.385(8)
C81 H81 0.9500
C82 C83 1.364(8)
C82 H82 0.9500
C83 C84 1.375(8)
C83 H83 0.9500
C84 S5 1.746(6)
C85 C86 1.353(8)
C85 H85 0.9500
C86 C87 1.409(8)
C86 H86 0.9500
C87 C88 1.425(8)
C87 C89 1.455(8)
C88 C96 1.452(9)
C89 C94 1.387(8)
C89 C90 1.410(8)
C90 C91 1.362(8)
C90 H90 0.9500
C91 C92 1.386(8)
C91 H91 0.9500
C92 C93 1.398(8)
C92 H92 0.9500
C93 C94 1.410(9)
C93 H93 0.9500
C94 C95 1.452(8)
C95 C96 1.380(8)
C95 S6 1.728(7)
C96 C97 1.475(8)
C97 C102 1.400(8)
C97 C98 1.401(8)
C98 C99 1.375(8)
C98 H98 0.9500
C99 C100 1.392(9)
C99 H99 0.9500
C100 C101 1.390(9)
C100 H100 0.9500
C101 C102 1.374(8)
C101 H101 0.9500
C102 S6 1.749(6)

loop_
_geom_torsion_atom_site_label_1
_geom_torsion_atom_site_label_2
_geom_torsion_atom_site_label_3
_geom_torsion_atom_site_label_4
_geom_torsion
C10 C1 C2 C3 179.6(6)
S1 C1 C2 C3 7.7(9)
C10 C1 C2 C7 5.9(10)
S1 C1 C2 C7 -166.1(5)
C7 C2 C3 C4 2.9(10)
C1 C2 C3 C4 -170.6(6)
C2 C3 C4 C5 -0.8(10)
C3 C4 C5 C6 -0.8(11)
C4 C5 C6 C7 0.4(11)
C3 C2 C7 C6 -3.3(10)
C1 C2 C7 C6 170.6(6)
C3 C2 C7 C8 175.9(6)
C1 C2 C7 C8 -10.2(9)
C5 C6 C7 C2 1.6(10)
C5 C6 C7 C8 -177.6(6)
C2 C7 C8 C9 -0.2(9)
C6 C7 C8 C9 178.9(6)
C2 C7 C8 C17 177.7(6)
C6 C7 C8 C17 -3.2(10)
C17 C8 C9 C20 16.5(9)
C7 C8 C9 C20 -165.5(6)
C17 C8 C9 C10 -163.0(6)
C7 C8 C9 C10 15.0(9)
C2 C1 C10 C9 9.0(10)
S1 C1 C10 C9 -178.3(5)
C2 C1 C10 C11 -165.5(6)
S1 C1 C10 C11 7.1(7)
C8 C9 C10 C1 -19.3(9)
C20 C9 C10 C1 161.2(6)
C8 C9 C10 C11 154.1(6)
C20 C9 C10 C11 -25.4(11)
C1 C10 C11 C12 168.5(6)
C9 C10 C11 C12 -5.4(12)
C1 C10 C11 C16 -6.7(8)
C9 C10 C11 C16 179.4(6)
C16 C11 C12 C13 -4.0(9)
C10 C11 C12 C13 -178.9(6)
C11 C12 C13 C14 0.7(10)
C12 C13 C14 C15 1.9(11)
C13 C14 C15 C16 -1.0(11)
C14 C15 C16 C11 -2.5(10)
C14 C15 C16 S1 174.4(6)
C12 C11 C16 C15 5.0(10)
C10 C11 C16 C15 -179.1(6)
C12 C11 C16 S1 -172.3(5)
C10 C11 C16 S1 3.5(7)
C9 C8 C17 C18 -0.9(10)
C7 C8 C17 C18 -178.9(6)
C8 C17 C18 C19 -8.6(10)
C17 C18 C19 C20 2.0(10)
C17 C18 C19 C21 -177.3(6)
C18 C19 C20 C28 -164.2(6)
C21 C19 C20 C28 15.1(9)
C18 C19 C20 C9 13.5(9)
C21 C19 C20 C9 -167.2(6)
C8 C9 C20 C19 -22.7(9)
C10 C9 C20 C19 156.7(6)
C8 C9 C20 C28 154.8(6)
C10 C9 C20 C28 -25.8(10)
C20 C19 C21 C22 176.2(6)
C18 C19 C21 C22 -4.5(10)
C20 C19 C21 C26 -4.5(9)
C18 C19 C21 C26 174.8(6)
C26 C21 C22 C23 -1.3(10)
C19 C21 C22 C23 178.1(6)
C21 C22 C23 C24 0.6(10)
C22 C23 C24 C25 1.5(11)
C23 C24 C25 C26 -2.8(10)
C24 C25 C26 C21 2.0(10)
C24 C25 C26 C27 -173.7(6)
C22 C21 C26 C25 0.0(9)
C19 C21 C26 C25 -179.4(6)
C22 C21 C26 C27 176.0(6)
C19 C21 C26 C27 -3.4(9)
C25 C26 C27 C28 176.0(6)
C21 C26 C27 C28 0.1(10)
C25 C26 C27 S2 5.5(9)
C21 C26 C27 S2 -170.4(5)
C26 C27 C28 C20 10.7(10)
S2 C27 C28 C20 -178.2(5)
C26 C27 C28 C29 -163.7(6)
S2 C27 C28 C29 7.4(7)
C19 C20 C28 C27 -17.9(9)
C9 C20 C28 C27 164.5(6)
C19 C20 C28 C29 155.1(6)
C9 C20 C28 C29 -22.4(11)
C27 C28 C29 C34 -6.1(8)
C20 C28 C29 C34 -179.5(6)
C27 C28 C29 C30 169.3(6)
C20 C28 C29 C30 -4.2(11)
C34 C29 C30 C31 -1.6(9)
C28 C29 C30 C31 -176.7(6)
C29 C30 C31 C32 -1.6(10)
C30 C31 C32 C33 3.3(11)
C31 C32 C33 C34 -1.6(11)
C32 C33 C34 C29 -1.7(11)
C32 C33 C34 S2 175.0(6)
C30 C29 C34 C33 3.3(10)
C28 C29 C34 C33 179.2(6)
C30 C29 C34 S2 -173.7(5)
C28 C29 C34 S2 2.2(7)
C44 C35 C36 C37 -176.6(6)
S3 C35 C36 C37 -5.4(9)
C44 C35 C36 C41 -4.6(9)
S3 C35 C36 C41 166.5(4)
C41 C36 C37 C38 1.1(9)
C35 C36 C37 C38 172.7(6)
C36 C37 C38 C39 0.1(10)
C37 C38 C39 C40 -0.4(10)
C38 C39 C40 C41 -0.6(10)
C37 C36 C41 C40 -2.1(9)
C35 C36 C41 C40 -174.3(5)
C37 C36 C41 C42 -179.0(6)
C35 C36 C41 C42 8.8(9)
C39 C40 C41 C36 1.8(9)
C39 C40 C41 C42 178.7(6)
C36 C41 C42 C43 1.0(9)
C40 C41 C42 C43 -175.8(5)
C36 C41 C42 C51 -177.3(6)
C40 C41 C42 C51 5.9(9)
C41 C42 C43 C54 166.9(6)
C51 C42 C43 C54 -14.7(8)
C41 C42 C43 C44 -15.1(8)
C51 C42 C43 C44 163.2(5)
C36 C35 C44 C43 -9.7(10)
S3 C35 C44 C43 178.6(4)
C36 C35 C44 C45 166.1(6)
S3 C35 C44 C45 -5.7(7)
C54 C43 C44 C35 -163.0(6)
C42 C43 C44 C35 19.2(9)
C54 C43 C44 C45 22.1(10)
C42 C43 C44 C45 -155.7(6)
C35 C44 C45 C46 -169.1(6)
C43 C44 C45 C46 6.0(11)
C35 C44 C45 C50 6.4(8)
C43 C44 C45 C50 -178.4(6)
C50 C45 C46 C47 2.7(9)
C44 C45 C46 C47 178.1(6)
C45 C46 C47 C48 1.1(10)
C46 C47 C48 C49 -3.7(11)
C47 C48 C49 C50 2.2(11)
C48 C49 C50 C45 1.8(11)
C48 C49 C50 S3 -173.7(6)
C46 C45 C50 C49 -4.2(10)
C44 C45 C50 C49 179.6(6)
C46 C45 C50 S3 171.9(5)
C44 C45 C50 S3 -4.4(7)
C43 C42 C51 C52 -2.1(9)
C41 C42 C51 C52 176.3(6)
C42 C51 C52 C53 10.4(9)
C51 C52 C53 C54 -1.6(9)
C51 C52 C53 C55 177.3(6)
C42 C43 C54 C53 23.7(8)
C44 C43 C54 C53 -154.1(6)
C42 C43 C54 C62 -152.7(6)
C44 C43 C54 C62 29.5(9)
C52 C53 C54 C43 -15.5(9)
C55 C53 C54 C43 165.6(6)
C52 C53 C54 C62 161.2(5)
C55 C53 C54 C62 -17.8(8)
C52 C53 C55 C60 -175.7(6)
C54 C53 C55 C60 3.2(9)
C52 C53 C55 C56 6.4(10)
C54 C53 C55 C56 -174.7(6)
C60 C55 C56 C57 0.8(10)
C53 C55 C56 C57 178.8(6)
C55 C56 C57 C58 -1.8(11)
C56 C57 C58 C59 1.2(11)
C57 C58 C59 C60 0.5(12)
C56 C55 C60 C59 0.9(10)
C53 C55 C60 C59 -177.2(6)
C56 C55 C60 C61 -173.4(6)
C53 C55 C60 C61 8.5(10)
C58 C59 C60 C55 -1.5(11)
C58 C59 C60 C61 172.4(7)
C55 C60 C61 C62 -5.3(10)
C59 C60 C61 C62 -179.3(7)
C55 C60 C61 S4 164.2(5)
C59 C60 C61 S4 -9.8(10)
C60 C61 C62 C54 -9.6(10)
S4 C61 C62 C54 179.9(5)
C60 C61 C62 C63 165.1(6)
S4 C61 C62 C63 -5.4(7)
C43 C54 C62 C61 -162.6(6)
C53 C54 C62 C61 20.9(9)
C43 C54 C62 C63 23.8(10)
C53 C54 C62 C63 -152.7(7)
C61 C62 C63 C64 -170.8(7)
C54 C62 C63 C64 3.2(12)
C61 C62 C63 C68 4.3(8)
C54 C62 C63 C68 178.3(7)
C68 C63 C64 C65 2.1(11)
C62 C63 C64 C65 176.9(7)
C63 C64 C65 C66 0.4(12)
C64 C65 C66 C67 -3.2(13)
C65 C66 C67 C68 3.4(14)
C66 C67 C68 C63 -0.9(13)
C66 C67 C68 S4 -176.7(7)
C64 C63 C68 C67 -1.8(11)
C62 C63 C68 C67 -177.7(7)
C64 C63 C68 S4 174.5(5)
C62 C63 C68 S4 -1.3(7)
C78 C69 C70 C75 -5.7(9)
S5 C69 C70 C75 167.5(5)
C78 C69 C70 C71 -177.2(6)
S5 C69 C70 C71 -4.0(9)
C75 C70 C71 C72 -2.6(9)
C69 C70 C71 C72 168.7(6)
C70 C71 C72 C73 1.2(9)
C71 C72 C73 C74 1.2(9)
C72 C73 C74 C75 -2.4(10)
C73 C74 C75 C70 1.0(9)
C73 C74 C75 C76 179.6(6)
C69 C70 C75 C74 -170.2(5)
C71 C70 C75 C74 1.5(9)
C69 C70 C75 C76 11.0(8)
C71 C70 C75 C76 -177.3(5)
C74 C75 C76 C77 180.0(6)
C70 C75 C76 C77 -1.4(9)
C74 C75 C76 C85 0.3(9)
C70 C75 C76 C85 178.9(5)
C85 C76 C77 C88 -11.0(8)
C75 C76 C77 C88 169.3(5)
C85 C76 C77 C78 166.2(5)
C75 C76 C77 C78 -13.5(8)
C70 C69 C78 C77 -9.4(9)
S5 C69 C78 C77 176.9(4)
C70 C69 C78 C79 165.2(6)
S5 C69 C78 C79 -8.5(7)
C76 C77 C78 C69 18.7(8)
C88 C77 C78 C69 -164.2(6)
C76 C77 C78 C79 -154.6(6)
C88 C77 C78 C79 22.5(10)
C69 C78 C79 C84 8.3(7)
C77 C78 C79 C84 -178.0(6)
C69 C78 C79 C80 -166.8(6)
C77 C78 C79 C80 7.0(11)
C84 C79 C80 C81 4.2(9)
C78 C79 C80 C81 179.1(6)
C79 C80 C81 C82 0.6(10)
C80 C81 C82 C83 -5.3(10)
C81 C82 C83 C84 4.6(10)
C82 C83 C84 C79 0.5(10)
C82 C83 C84 S5 -175.2(5)
C80 C79 C84 C83 -4.9(9)
C78 C79 C84 C83 179.3(6)
C80 C79 C84 S5 171.3(5)
C78 C79 C84 S5 -4.6(7)
C77 C76 C85 C86 -2.3(9)
C75 C76 C85 C86 177.4(6)
C76 C85 C86 C87 8.4(9)
C85 C86 C87 C88 -0.7(9)
C85 C86 C87 C89 -180.0(6)
C86 C87 C88 C77 -12.7(8)
C89 C87 C88 C77 166.6(5)
C86 C87 C88 C96 164.1(5)
C89 C87 C88 C96 -16.6(8)
C76 C77 C88 C87 18.6(8)
C78 C77 C88 C87 -158.4(6)
C76 C77 C88 C96 -157.9(6)
C78 C77 C88 C96 25.1(9)
C86 C87 C89 C94 -179.6(6)
C88 C87 C89 C94 1.2(9)
C86 C87 C89 C90 1.4(9)
C88 C87 C89 C90 -177.8(6)
C94 C89 C90 C91 -0.8(9)
C87 C89 C90 C91 178.2(6)
C89 C90 C91 C92 -0.6(10)
C90 C91 C92 C93 0.9(9)
C91 C92 C93 C94 0.2(9)
C90 C89 C94 C93 1.9(9)
C87 C89 C94 C93 -177.1(6)
C90 C89 C94 C95 -170.7(5)
C87 C89 C94 C95 10.2(9)
C92 C93 C94 C89 -1.6(9)
C92 C93 C94 C95 170.9(6)
C89 C94 C95 C96 -5.6(9)
C93 C94 C95 C96 -178.3(6)
C89 C94 C95 S6 165.4(5)
C93 C94 C95 S6 -7.3(8)
C94 C95 C96 C88 -10.6(9)
S6 C95 C96 C88 177.7(4)
C94 C95 C96 C97 164.4(5)
S6 C95 C96 C97 -7.3(7)
C87 C88 C96 C95 21.2(8)
C77 C88 C96 C95 -162.2(6)
C87 C88 C96 C97 -152.6(6)
C77 C88 C96 C97 24.0(10)
C95 C96 C97 C102 6.5(7)
C88 C96 C97 C102 -179.2(6)
C95 C96 C97 C98 -167.5(6)
C88 C96 C97 C98 6.8(11)
C102 C97 C98 C99 3.2(9)
C96 C97 C98 C99 176.9(6)
C97 C98 C99 C100 0.9(9)
C98 C99 C100 C101 -3.7(10)
C99 C100 C101 C102 2.1(9)
C100 C101 C102 C97 2.2(9)
C100 C101 C102 S6 -174.1(5)
C98 C97 C102 C101 -4.9(9)
C96 C97 C102 C101 -179.7(6)
C98 C97 C102 S6 171.7(4)
C96 C97 C102 S6 -3.1(7)
C15 C16 S1 C1 -176.9(7)
C11 C16 S1 C1 0.3(5)
C10 C1 S1 C16 -4.4(5)
C2 C1 S1 C16 168.3(6)
C33 C34 S2 C27 -175.4(7)
C29 C34 S2 C27 1.6(5)
C28 C27 S2 C34 -5.3(5)
C26 C27 S2 C34 166.1(6)
C49 C50 S3 C35 176.9(7)
C45 C50 S3 C35 1.1(5)
C44 C35 S3 C50 2.7(5)
C36 C35 S3 C50 -169.3(5)
C67 C68 S4 C61 174.7(7)
C63 C68 S4 C61 -1.4(6)
C62 C61 S4 C68 4.0(6)
C60 C61 S4 C68 -166.5(6)
C78 C69 S5 C84 5.2(5)
C70 C69 S5 C84 -168.5(5)
C83 C84 S5 C69 176.0(6)
C79 C84 S5 C69 -0.1(5)
C96 C95 S6 C102 4.8(5)
C94 C95 S6 C102 -166.8(5)
C101 C102 S6 C95 175.9(6)
C97 C102 S6 C95 -0.8(5)

loop_
_platon_squeeze_void_nr
_platon_squeeze_void_average_x
_platon_squeeze_void_average_y
_platon_squeeze_void_average_z
_platon_squeeze_void_volume
_platon_squeeze_void_count_electrons
_platon_squeeze_void_content
1 -0.020 0.000 0.000 273 95 ' '
2 -0.021 0.500 0.500 273 95 ' '
